data_1510795
loop_
_publ_author_name
'Aurivillius, B.'

_publ_section_title
;
 The crystal structure of a basic lead borate sulfate, Pb6 O2 (B O3)2 S O4
;
_journal_name_full 'Chemica Scripta'
_journal_page_first 168
_journal_page_last 170
_journal_volume 22
_journal_year 1983
_chemical_formula_sum 'B2 O12 Pb6 S'
_chemical_name_systematic 'Pb6 O2 (B O3)2 S O4'
_space_group_IT_number 62
_symmetry_space_group_name_Hall '-P 2ac 2n'
_symmetry_space_group_name_H-M 'P n m a'
_cell_angle_alpha 90
_cell_angle_beta 90
_cell_angle_gamma 90
_cell_formula_units_Z 4
_cell_length_a 6.492
_cell_length_b 11.645
_cell_length_c 17.904
_cell_volume 1353.531
_citation_journal_id_ASTM CSRPB9
_cod_data_source_file boron_294.cif
_cod_data_source_block B2O12Pb6S1
_cod_original_formula_sum 'B2 O12 Pb6 S1'
_cod_database_code 1510795

loop_
_symmetry_equiv_pos_as_xyz
x,y,z
-x+1/2,-y,z+1/2
x+1/2,-y+1/2,-z+1/2
-x,y+1/2,-z
-x,-y,-z
x-1/2,y,-z-1/2
-x-1/2,y-1/2,z-1/2
x,-y-1/2,z

loop_
_atom_site_label
_atom_site_type_symbol
_atom_site_fract_x
_atom_site_fract_y
_atom_site_fract_z
_atom_site_occupancy
_atom_site_U_iso_or_equiv
O7 O-2 0.03 0.25 0.447 1 0.0
S1 S+6 0.212 0.25 0.4933 1 0.0
O8 O-2 0.167 0.65 0.9746 1 0.0
O4 O-2 0.087 0.25 0.161 1 0.0
Pb4 Pb+2 0.224 0.25 0.2928 1 0.0
Pb1 Pb+2 0.1719 0.0939 0.1051 1 0.0
O6 O-2 0.164 0.25 0.571 1 0.0
Pb3 Pb+2 0.4021 0.25 0.699 1 0.0
B1 B+3 0.079 0.508 0.748 1 0.0
O1 O-2 0.141 0.5979 0.7188 1 0.0
Pb2 Pb+2 0.6456 0.5909 0.1028 1 0.0
O2 O-2 0.075 0.4912 0.8298 1 0.0
O5 O-2 0.281 0.75 0.3556 1 0.0
O3 O-2 0.024 0.4028 0.7137 1 0.0
